data_7242934
loop_
_publ_author_name
'Bristow, Jonathan C.'
'Cliff, Stacey V. A.'
'Yang, Songjie'
'Wallis, John D.'

_publ_section_title
;
 Interaction, bond formation or reaction between a dimethylamino group and
 an adjacent alkene or aldehyde group in aromatic systems controlled by
 remote molecular constraints
;
_journal_issue 25
_journal_name_full CrystEngComm
_journal_page_first 4500
_journal_page_last 4512
_journal_paper_doi 10.1039/D1CE00377A
_journal_volume 23
_journal_year 2021
_chemical_formula_moiety 'C15 H15 N O'
_chemical_formula_sum 'C15 H15 N O'
_chemical_formula_weight 225.28
_chemical_melting_point 370.5(15)
_chemical_name_systematic
;
6-Dimethylamino-1,2-dihydroacenaphthylene-5-carbaldehyde
;
_space_group_crystal_system monoclinic
_space_group_IT_number 14
_space_group_name_Hall '-P 2ybc'
_space_group_name_H-M_alt 'P 1 21/c 1'
_atom_sites_solution_hydrogens mixed
_atom_sites_solution_primary dual
_audit_creation_date 2019-09-19
_audit_creation_method
;
Olex2 1.2
(compiled 2018.05.29 svn.r3508 for OlexSys, GUI svn.r5506)
;
_audit_update_record
;
2021-03-09 deposited with the CCDC.	2021-05-27 downloaded from the CCDC.
;
_cell_angle_alpha 90
_cell_angle_beta 99.767(7)
_cell_angle_gamma 90
_cell_formula_units_Z 4
_cell_length_a 9.1836(6)
_cell_length_b 9.4806(5)
_cell_length_c 13.2584(8)
_cell_measurement_reflns_used 1446
_cell_measurement_temperature 150.01(10)
_cell_measurement_theta_max 28.0360
_cell_measurement_theta_min 3.7780
_cell_volume 1137.62(12)
_computing_cell_refinement 'CrysAlisPro 1.171.38.46 (Rigaku OD, 2015)'
_computing_data_collection 'CrysAlisPro 1.171.38.46 (Rigaku OD, 2015)'
_computing_data_reduction 'CrysAlisPro 1.171.38.46 (Rigaku OD, 2015)'
_computing_molecular_graphics 'Olex2 (Dolomanov et al., 2009)'
_computing_publication_material 'Olex2 (Dolomanov et al., 2009)'
_computing_structure_refinement 'ShelXL (Sheldrick, 2015)'
_computing_structure_solution 'ShelXT (Sheldrick, 2015)'
_diffrn_ambient_environment N~2~
_diffrn_ambient_temperature 150.01(10)
_diffrn_detector 'CCD plate'
_diffrn_detector_area_resol_mean 15.9832
_diffrn_detector_type Sapphire3
_diffrn_measured_fraction_theta_full 0.997
_diffrn_measured_fraction_theta_max 0.831
_diffrn_measurement_details
;
List of Runs (angles in degrees, time in seconds):

  # Type    Start    End  Width  t~exp~   \w     \q     \k     \f   Frames
#--------------------------------------------------------------------------
  1  \w      5.00  78.00   1.00   30.00    --   13.74  37.00  30.00   73
  2  \w      3.00  50.00   1.00   30.00    --   13.74  57.00 -60.00   47
  3  \w     24.00  70.00   1.00   30.00    --   13.74  57.00 120.00   46
  4  \w     37.00  75.00   1.00   30.00    --   13.74  57.00  60.00   38
;
_diffrn_measurement_device 'four-circle diffractometer'
_diffrn_measurement_device_type 'Xcalibur, Sapphire3, Gemini'
_diffrn_measurement_method '\w scans'
_diffrn_orient_matrix_type 'CrysAlisPro convention (1999,Acta A55,543-557)'
_diffrn_orient_matrix_UB_11 -0.0654518000
_diffrn_orient_matrix_UB_12 -0.0094588000
_diffrn_orient_matrix_UB_13 -0.0362459000
_diffrn_orient_matrix_UB_21 0.0385647000
_diffrn_orient_matrix_UB_22 0.0193216000
_diffrn_orient_matrix_UB_23 -0.0399465000
_diffrn_orient_matrix_UB_31 0.0189282000
_diffrn_orient_matrix_UB_32 -0.0717277000
_diffrn_orient_matrix_UB_33 -0.0060850000
_diffrn_radiation_monochromator graphite
_diffrn_radiation_probe x-ray
_diffrn_radiation_type MoK\a
_diffrn_radiation_wavelength 0.71073
_diffrn_reflns_av_R_equivalents 0.0202
_diffrn_reflns_av_unetI/netI 0.0373
_diffrn_reflns_Laue_measured_fraction_full 0.997
_diffrn_reflns_Laue_measured_fraction_max 0.831
_diffrn_reflns_limit_h_max 12
_diffrn_reflns_limit_h_min -10
_diffrn_reflns_limit_k_max 12
_diffrn_reflns_limit_k_min -7
_diffrn_reflns_limit_l_max 17
_diffrn_reflns_limit_l_min -16
_diffrn_reflns_number 4702
_diffrn_reflns_point_group_measured_fraction_full 0.997
_diffrn_reflns_point_group_measured_fraction_max 0.831
_diffrn_reflns_theta_full 25.242
_diffrn_reflns_theta_max 28.249
_diffrn_reflns_theta_min 3.305
_diffrn_source 'fine-focus sealed X-ray tube'
_diffrn_source_type 'Enhance (Mo) X-ray Source'
_exptl_absorpt_coefficient_mu 0.082
_exptl_absorpt_correction_T_max 0.994
_exptl_absorpt_correction_T_min 0.973
_exptl_absorpt_correction_type analytical
_exptl_absorpt_process_details
;
CrysAlisPro 1.171.38.46 (Rigaku Oxford Diffraction, 2015)
Analytical numeric absorption correction using a multifaceted crystal
			model based on expressions derived by R.C. Clark & J.S. Reid.
(Clark, R. C. & Reid, J. S. (1995). Acta Cryst. A51, 887-897)
Empirical absorption correction using spherical harmonics,
 implemented in SCALE3 ABSPACK scaling algorithm.
;
_exptl_crystal_colour orange
_exptl_crystal_colour_primary orange
_exptl_crystal_density_diffrn 1.315
_exptl_crystal_description plate
_exptl_crystal_F_000 480
_exptl_crystal_recrystallization_method 'Re-crystallisation from solvent: chloroform'
_exptl_crystal_size_max 0.438
_exptl_crystal_size_mid 0.299
_exptl_crystal_size_min 0.08
_refine_diff_density_max 0.214
_refine_diff_density_min -0.215
_refine_diff_density_rms 0.041
_refine_ls_extinction_method none
_refine_ls_goodness_of_fit_ref 1.067
_refine_ls_hydrogen_treatment mixed
_refine_ls_matrix_type full
_refine_ls_number_parameters 172
_refine_ls_number_reflns 2341
_refine_ls_number_restraints 0
_refine_ls_restrained_S_all 1.067
_refine_ls_R_factor_all 0.0607
_refine_ls_R_factor_gt 0.0487
_refine_ls_shift/su_max 0.000
_refine_ls_shift/su_mean 0.000
_refine_ls_structure_factor_coef Fsqd
_refine_ls_weighting_details 'w=1/[\s^2^(Fo^2^)+(0.0471P)^2^+0.2874P] where P=(Fo^2^+2Fc^2^)/3'
_refine_ls_weighting_scheme calc
_refine_ls_wR_factor_gt 0.1057
_refine_ls_wR_factor_ref 0.1119
_reflns_Friedel_coverage 0.000
_reflns_number_gt 1961
_reflns_number_total 2341
_reflns_threshold_expression 'I > 2\s(I)'
_cod_data_source_file d1ce00377a2.cif
_cod_data_source_block jb313abs
_cod_depositor_comments
;
The following automatic conversions were performed:

data item '_chemical_melting_point' value '369-372' was changed to
'370.5(15)' -- the average value was taken and precision was
estimated.

Automatic conversion script
Id: cif_fix_values 7556 2019-12-06 15:28:31Z antanas 

 Adding full bibliography for 7242927--7242944.cif.
;
_cod_database_code 7242934
_shelx_shelxl_version_number 2016/6
_chemical_oxdiff_formula 'C15 H15 N1 O1'
_chemical_oxdiff_usercomment 'Orange Plate'
_shelx_space_group_comment
;
The symmetry employed for this shelxl refinement is uniquely defined
by the following loop, which should always be used as a source of
symmetry information in preference to the above space-group names.
They are only intended as comments.
;
_shelx_estimated_absorpt_t_max 0.993
_shelx_estimated_absorpt_t_min 0.965
_reflns_odcompleteness_completeness 99.63
_reflns_odcompleteness_iscentric 1
_reflns_odcompleteness_theta 25.07
_olex2_refinement_description
;
1. Fixed Uiso
 At 1.2 times of:
  All C(H) groups
 At 1.5 times of:
  All C(H,H,H) groups
2.a Aromatic/amide H refined with riding coordinates:
 C2(H2), C3(H3), C7(H7), C8(H8), C15(H15)
2.b Idealised Me refined as rotating group:
 C13(H13A,H13B,H13C), C14(H14A,H14B,H14C)
;
_olex2_submission_special_instructions 'No special instructions were received'
_oxdiff_exptl_absorpt_empirical_details
;
Empirical correction (ABSPACK) includes:
- Absorption correction using spherical harmonics
- Frame scaling
;
_oxdiff_exptl_absorpt_empirical_full_max 1.055
_oxdiff_exptl_absorpt_empirical_full_min 0.939

loop_
_space_group_symop_operation_xyz
'x, y, z'
'-x, y+1/2, -z+1/2'
'-x, -y, -z'
'x, -y-1/2, z-1/2'

loop_
_atom_site_label
_atom_site_type_symbol
_atom_site_fract_x
_atom_site_fract_y
_atom_site_fract_z
_atom_site_U_iso_or_equiv
_atom_site_adp_type
_atom_site_occupancy
_atom_site_site_symmetry_order
_atom_site_calc_flag
_atom_site_refinement_flags_posn
_atom_site_refinement_flags_adp
_atom_site_refinement_flags_occupancy
_atom_site_disorder_assembly
_atom_site_disorder_group
O1 O 0.10932(12) 0.42141(13) 0.61841(9) 0.0358(3) Uani 1 1 d . . . . .
N1 N 0.23926(14) 0.74130(13) 0.45165(9) 0.0221(3) Uani 1 1 d . . . . .
C1 C 0.39023(16) 0.73110(16) 0.49821(11) 0.0197(3) Uani 1 1 d . . . . .
C2 C 0.49798(18) 0.81290(16) 0.46628(11) 0.0239(4) Uani 1 1 d . . . . .
H2 H 0.469707 0.875147 0.410226 0.029 Uiso 1 1 calc R . . . .
C3 C 0.64806(18) 0.80891(17) 0.51258(12) 0.0250(4) Uani 1 1 d . . . . .
H3 H 0.718927 0.865367 0.486796 0.030 Uiso 1 1 calc R . . . .
C4 C 0.68997(16) 0.72308(16) 0.59470(11) 0.0210(3) Uani 1 1 d . . . . .
C5 C 0.58184(16) 0.63659(15) 0.62709(10) 0.0182(3) Uani 1 1 d . . . . .
C6 C 0.64261(16) 0.55362(16) 0.71227(11) 0.0213(3) Uani 1 1 d . . . . .
C7 C 0.55418(17) 0.46087(17) 0.75266(11) 0.0240(4) Uani 1 1 d . . . . .
H7 H 0.591833 0.406130 0.811323 0.029 Uiso 1 1 calc R . . . .
C8 C 0.40628(17) 0.44881(16) 0.70503(12) 0.0222(4) Uani 1 1 d . . . . .
H8 H 0.345475 0.382233 0.731724 0.027 Uiso 1 1 calc R . . . .
C9 C 0.34389(16) 0.52851(15) 0.62128(11) 0.0188(3) Uani 1 1 d . . . . .
C10 C 0.43224(16) 0.63185(15) 0.58002(10) 0.0176(3) Uani 1 1 d . . . . .
C11 C 0.83706(18) 0.69872(19) 0.66302(13) 0.0259(4) Uani 1 1 d . . . . .
H11A H 0.8754(18) 0.7884(19) 0.6962(13) 0.029(5) Uiso 1 1 d . . . . .
H11B H 0.9127(19) 0.6619(17) 0.6254(13) 0.029(5) Uiso 1 1 d . . . . .
C12 C 0.80532(18) 0.5879(2) 0.74217(13) 0.0293(4) Uani 1 1 d . . . . .
H12A H 0.865(2) 0.504(2) 0.7417(14) 0.043(5) Uiso 1 1 d . . . . .
H12B H 0.826(2) 0.627(2) 0.8135(15) 0.046(5) Uiso 1 1 d . . . . .
C13 C 0.20920(19) 0.80604(19) 0.35068(12) 0.0305(4) Uani 1 1 d . . . . .
H13A H 0.226293 0.907933 0.357079 0.046 Uiso 1 1 calc GR . . . .
H13B H 0.106178 0.788432 0.319628 0.046 Uiso 1 1 calc GR . . . .
H13C H 0.274913 0.765347 0.307364 0.046 Uiso 1 1 calc GR . . . .
C14 C 0.14363(17) 0.80249(18) 0.51796(12) 0.0266(4) Uani 1 1 d . . . . .
H14A H 0.168106 0.761383 0.586561 0.040 Uiso 1 1 calc GR . . . .
H14B H 0.040139 0.782240 0.489572 0.040 Uiso 1 1 calc GR . . . .
H14C H 0.158617 0.904806 0.522126 0.040 Uiso 1 1 calc GR . . . .
C15 C 0.19065(16) 0.49148(16) 0.57478(12) 0.0231(4) Uani 1 1 d . . . . .
H15 H 0.153934 0.524033 0.507501 0.028 Uiso 1 1 calc R . . . .

loop_
_atom_site_aniso_label
_atom_site_aniso_U_11
_atom_site_aniso_U_22
_atom_site_aniso_U_33
_atom_site_aniso_U_23
_atom_site_aniso_U_13
_atom_site_aniso_U_12
O1 0.0231(6) 0.0397(7) 0.0440(7) 0.0099(6) 0.0039(5) -0.0098(6)
N1 0.0193(7) 0.0255(7) 0.0206(6) 0.0014(6) 0.0005(5) 0.0007(6)
C1 0.0219(8) 0.0193(8) 0.0177(7) -0.0033(6) 0.0029(6) -0.0005(6)
C2 0.0281(9) 0.0230(8) 0.0207(8) 0.0032(6) 0.0043(7) -0.0018(7)
C3 0.0241(9) 0.0264(8) 0.0265(8) -0.0014(7) 0.0095(7) -0.0072(7)
C4 0.0189(8) 0.0231(8) 0.0217(8) -0.0068(6) 0.0059(6) -0.0030(7)
C5 0.0194(8) 0.0190(7) 0.0168(7) -0.0048(6) 0.0042(6) 0.0002(6)
C6 0.0201(8) 0.0227(8) 0.0201(7) -0.0044(6) 0.0011(6) 0.0017(7)
C7 0.0273(9) 0.0248(8) 0.0192(7) 0.0034(6) 0.0021(7) 0.0034(7)
C8 0.0237(8) 0.0202(8) 0.0236(8) 0.0019(6) 0.0065(6) -0.0011(7)
C9 0.0198(8) 0.0173(7) 0.0195(7) -0.0026(6) 0.0037(6) -0.0008(6)
C10 0.0198(8) 0.0169(7) 0.0165(7) -0.0045(6) 0.0046(6) -0.0003(6)
C11 0.0182(8) 0.0314(9) 0.0279(8) -0.0060(7) 0.0034(7) -0.0030(7)
C12 0.0199(8) 0.0369(10) 0.0293(9) 0.0001(8) -0.0009(7) -0.0008(8)
C13 0.0298(9) 0.0357(10) 0.0238(8) 0.0049(7) -0.0017(7) 0.0044(8)
C14 0.0212(8) 0.0265(8) 0.0319(9) 0.0012(7) 0.0042(7) 0.0003(7)
C15 0.0216(8) 0.0180(8) 0.0286(8) 0.0005(7) 0.0013(7) -0.0013(7)

loop_
_atom_type_symbol
_atom_type_description
_atom_type_scat_dispersion_real
_atom_type_scat_dispersion_imag
_atom_type_scat_source
C C 0.0033 0.0016 'International Tables Vol C Tables 4.2.6.8 and 6.1.1.4'
H H 0.0000 0.0000 'International Tables Vol C Tables 4.2.6.8 and 6.1.1.4'
N N 0.0061 0.0033 'International Tables Vol C Tables 4.2.6.8 and 6.1.1.4'
O O 0.0106 0.0060 'International Tables Vol C Tables 4.2.6.8 and 6.1.1.4'

loop_
_exptl_crystal_face_index_h
_exptl_crystal_face_index_k
_exptl_crystal_face_index_l
_exptl_crystal_face_perp_dist
12 1 2 0.0399
-12 -1 -2 0.0399
-1 13 3 0.2178
1 -13 -3 0.2178
-5 10 11 0.2177
-1 -9 14 0.1350
0 10 -12 0.1339
5 -10 -12 0.1892

loop_
_geom_angle_atom_site_label_1
_geom_angle_atom_site_label_2
_geom_angle_atom_site_label_3
_geom_angle
_geom_angle_site_symmetry_1
_geom_angle_site_symmetry_3
_geom_angle_publ_flag
C1 N1 C13 116.52(12) . . ?
C1 N1 C14 113.98(12) . . ?
C13 N1 C14 110.23(12) . . ?
N1 C1 C10 119.27(13) . . ?
C2 C1 N1 121.74(13) . . ?
C2 C1 C10 118.99(14) . . ?
C1 C2 H2 118.3 . . ?
C1 C2 C3 123.38(14) . . ?
C3 C2 H2 118.3 . . ?
C2 C3 H3 120.4 . . ?
C4 C3 C2 119.13(14) . . ?
C4 C3 H3 120.4 . . ?
C3 C4 C5 118.23(14) . . ?
C3 C4 C11 132.33(14) . . ?
C5 C4 C11 109.44(13) . . ?
C4 C5 C6 111.38(13) . . ?
C4 C5 C10 124.58(13) . . ?
C10 C5 C6 124.03(13) . . ?
C5 C6 C12 109.18(13) . . ?
C7 C6 C5 119.45(14) . . ?
C7 C6 C12 131.36(14) . . ?
C6 C7 H7 121.0 . . ?
C6 C7 C8 118.08(14) . . ?
C8 C7 H7 121.0 . . ?
C7 C8 H8 118.2 . . ?
C9 C8 C7 123.66(14) . . ?
C9 C8 H8 118.2 . . ?
C8 C9 C10 119.57(14) . . ?
C8 C9 C15 116.08(13) . . ?
C10 C9 C15 124.14(13) . . ?
C5 C10 C1 115.43(13) . . ?
C5 C10 C9 115.07(13) . . ?
C9 C10 C1 129.50(14) . . ?
C4 C11 H11A 110.4(10) . . ?
C4 C11 H11B 112.7(10) . . ?
C4 C11 C12 104.96(13) . . ?
H11A C11 H11B 107.4(14) . . ?
C12 C11 H11A 112.0(10) . . ?
C12 C11 H11B 109.5(10) . . ?
C6 C12 C11 105.01(13) . . ?
C6 C12 H12A 111.2(11) . . ?
C6 C12 H12B 110.5(11) . . ?
C11 C12 H12A 112.3(11) . . ?
C11 C12 H12B 111.0(11) . . ?
H12A C12 H12B 107.0(16) . . ?
N1 C13 H13A 109.5 . . ?
N1 C13 H13B 109.5 . . ?
N1 C13 H13C 109.5 . . ?
H13A C13 H13B 109.5 . . ?
H13A C13 H13C 109.5 . . ?
H13B C13 H13C 109.5 . . ?
N1 C14 H14A 109.5 . . ?
N1 C14 H14B 109.5 . . ?
N1 C14 H14C 109.5 . . ?
H14A C14 H14B 109.5 . . ?
H14A C14 H14C 109.5 . . ?
H14B C14 H14C 109.5 . . ?
O1 C15 C9 123.27(14) . . ?
O1 C15 H15 118.4 . . ?
C9 C15 H15 118.4 . . ?

loop_
_geom_bond_atom_site_label_1
_geom_bond_atom_site_label_2
_geom_bond_distance
_geom_bond_site_symmetry_2
_geom_bond_publ_flag
O1 C15 1.2167(18) . ?
N1 C1 1.4221(19) . ?
N1 C13 1.4559(19) . ?
N1 C14 1.4637(19) . ?
C1 C2 1.379(2) . ?
C1 C10 1.438(2) . ?
C2 H2 0.9500 . ?
C2 C3 1.411(2) . ?
C3 H3 0.9500 . ?
C3 C4 1.361(2) . ?
C4 C5 1.410(2) . ?
C4 C11 1.511(2) . ?
C5 C6 1.411(2) . ?
C5 C10 1.410(2) . ?
C6 C7 1.366(2) . ?
C6 C12 1.515(2) . ?
C7 H7 0.9500 . ?
C7 C8 1.402(2) . ?
C8 H8 0.9500 . ?
C8 C9 1.384(2) . ?
C9 C10 1.438(2) . ?
C9 C15 1.480(2) . ?
C11 H11A 0.993(18) . ?
C11 H11B 0.985(17) . ?
C11 C12 1.547(2) . ?
C12 H12A 0.97(2) . ?
C12 H12B 1.004(19) . ?
C13 H13A 0.9800 . ?
C13 H13B 0.9800 . ?
C13 H13C 0.9800 . ?
C14 H14A 0.9800 . ?
C14 H14B 0.9800 . ?
C14 H14C 0.9800 . ?
C15 H15 0.9500 . ?

loop_
_geom_torsion_atom_site_label_1
_geom_torsion_atom_site_label_2
_geom_torsion_atom_site_label_3
_geom_torsion_atom_site_label_4
_geom_torsion
_geom_torsion_site_symmetry_1
_geom_torsion_site_symmetry_2
_geom_torsion_site_symmetry_3
_geom_torsion_site_symmetry_4
_geom_torsion_publ_flag
N1 C1 C2 C3 177.98(14) . . . . ?
N1 C1 C10 C5 -175.17(12) . . . . ?
N1 C1 C10 C9 4.6(2) . . . . ?
C1 C2 C3 C4 -1.7(2) . . . . ?
C2 C1 C10 C5 5.5(2) . . . . ?
C2 C1 C10 C9 -174.73(14) . . . . ?
C2 C3 C4 C5 2.9(2) . . . . ?
C2 C3 C4 C11 -177.24(15) . . . . ?
C3 C4 C5 C6 179.63(13) . . . . ?
C3 C4 C5 C10 0.3(2) . . . . ?
C3 C4 C11 C12 179.45(17) . . . . ?
C4 C5 C6 C7 -178.57(13) . . . . ?
C4 C5 C6 C12 1.15(17) . . . . ?
C4 C5 C10 C1 -4.5(2) . . . . ?
C4 C5 C10 C9 175.69(13) . . . . ?
C4 C11 C12 C6 1.27(17) . . . . ?
C5 C4 C11 C12 -0.66(17) . . . . ?
C5 C6 C7 C8 2.1(2) . . . . ?
C5 C6 C12 C11 -1.49(18) . . . . ?
C6 C5 C10 C1 176.26(13) . . . . ?
C6 C5 C10 C9 -3.5(2) . . . . ?
C6 C7 C8 C9 -1.9(2) . . . . ?
C7 C6 C12 C11 178.17(16) . . . . ?
C7 C8 C9 C10 -1.0(2) . . . . ?
C7 C8 C9 C15 174.06(14) . . . . ?
C8 C9 C10 C1 -176.20(14) . . . . ?
C8 C9 C10 C5 3.6(2) . . . . ?
C8 C9 C15 O1 17.4(2) . . . . ?
C10 C1 C2 C3 -2.7(2) . . . . ?
C10 C5 C6 C7 0.7(2) . . . . ?
C10 C5 C6 C12 -179.54(14) . . . . ?
C10 C9 C15 O1 -167.81(14) . . . . ?
C11 C4 C5 C6 -0.28(17) . . . . ?
C11 C4 C5 C10 -179.59(13) . . . . ?
C12 C6 C7 C8 -177.58(16) . . . . ?
C13 N1 C1 C2 18.8(2) . . . . ?
C13 N1 C1 C10 -160.48(13) . . . . ?
C14 N1 C1 C2 -111.32(16) . . . . ?
C14 N1 C1 C10 69.37(17) . . . . ?
C15 C9 C10 C1 9.2(2) . . . . ?
C15 C9 C10 C5 -171.08(13) . . . . ?

loop_
_exptl_oxdiff_crystal_face_indexfrac_h
_exptl_oxdiff_crystal_face_indexfrac_k
_exptl_oxdiff_crystal_face_indexfrac_l
_exptl_oxdiff_crystal_face_x
_exptl_oxdiff_crystal_face_y
_exptl_oxdiff_crystal_face_z
12.0000 1.0000 2.0000 -0.8674 0.4022 0.1432
-12.0000 -1.0000 -2.0000 0.8674 -0.4022 -0.1432
-1.0000 13.0000 3.0000 -0.1663 0.0928 -0.9696
1.0000 -13.0000 -3.0000 0.1663 -0.0928 0.9696
-5.0000 10.0000 11.0000 -0.1660 -0.4390 -0.8789
-1.0000 -9.0000 14.0000 -0.3569 -0.7717 0.5414
0.0000 10.0000 -12.0000 0.3404 0.6726 -0.6443
5.0000 -10.0000 -12.0000 0.2023 0.4790 0.8849
